data_4502085
loop_
_publ_author_name
'Fonari, Marina S.'
'Ganin, Eduard V.'
'Basok, Stepan S.'
'Lyssenko, Konstantin A.'
'Zaworotko, Michael J.'
'Kravtsov, Victor Ch.'

_publ_section_title
;
 Structural Study of Salicylic Acid Salts of a Series of Azacycles and
 Azacrown Ethers&#x2020;
;
_journal_issue 12
_journal_name_full 'Crystal Growth &amp; Design'
_journal_page_first 5210
_journal_paper_doi 10.1021/cg101002x
_journal_volume 10
_journal_year 2010
_chemical_formula_moiety 'C16 H38 N4, 2(C7 H5 O3)'
_chemical_formula_sum 'C30 H48 N4 O6'
_chemical_formula_weight 560.72
_chemical_name_common
; 
 meso-5,7,7,12,12,14-hexamethyl-1,4,8,11- tetraaza-
cyclotetradecane bis(salicylate)
;
_chemical_name_systematic
; 
 meso-5,7,7,12,12,14-hexamethyl-1,4,8,11- tetraaza-
cyclotetradecane bis(2-hydroxybenzoate)
;
_space_group_IT_number 14
_symmetry_cell_setting monoclinic
_symmetry_space_group_name_Hall '-P 2ybc'
_symmetry_space_group_name_H-M 'P 1 21/c 1'
_atom_sites_solution_hydrogens geom
_atom_sites_solution_primary direct
_atom_sites_solution_secondary difmap
_audit_creation_method SHELXL-97
_cell_angle_alpha 90.00
_cell_angle_beta 92.642(2)
_cell_angle_gamma 90.00
_cell_formula_units_Z 2
_cell_length_a 7.7185(7)
_cell_length_b 18.8796(17)
_cell_length_c 10.3126(9)
_cell_measurement_temperature 100(2)
_cell_volume 1501.2(2)
_computing_cell_refinement 'Bruker SMART-APEX CCD'
_computing_data_collection 'Bruker SMART-APEX CCD'
_computing_data_reduction 'Bruker SMART-APEX CCD'
_computing_molecular_graphics Mercury
_computing_structure_refinement 'SHELXL-97 (Sheldrick, 1997)'
_computing_structure_solution 'SHELXS-97 (Sheldrick, 1990)'
_diffrn_ambient_temperature 100(2)
_diffrn_measured_fraction_theta_full 1.000
_diffrn_measured_fraction_theta_max 1.000
_diffrn_radiation_monochromator graphite
_diffrn_radiation_source 'fine-focus sealed tube'
_diffrn_radiation_type MoK\a
_diffrn_radiation_wavelength 0.71073
_diffrn_reflns_av_R_equivalents 0.1163
_diffrn_reflns_av_sigmaI/netI 0.0840
_diffrn_reflns_limit_h_max 9
_diffrn_reflns_limit_h_min -9
_diffrn_reflns_limit_k_max 24
_diffrn_reflns_limit_k_min -12
_diffrn_reflns_limit_l_max 12
_diffrn_reflns_limit_l_min -13
_diffrn_reflns_number 9064
_diffrn_reflns_theta_full 27.00
_diffrn_reflns_theta_max 27.00
_diffrn_reflns_theta_min 2.16
_exptl_absorpt_coefficient_mu 0.086
_exptl_absorpt_correction_type none
_exptl_crystal_colour colorless
_exptl_crystal_density_diffrn 1.240
_exptl_crystal_density_method 'not measured'
_exptl_crystal_description prism
_exptl_crystal_F_000 608
_exptl_crystal_size_max 0.25
_exptl_crystal_size_mid 0.20
_exptl_crystal_size_min 0.20
_refine_diff_density_max 0.366
_refine_diff_density_min -0.219
_refine_diff_density_rms 0.060
_refine_ls_extinction_method none
_refine_ls_goodness_of_fit_ref 1.048
_refine_ls_hydrogen_treatment mixed
_refine_ls_matrix_type full
_refine_ls_number_parameters 200
_refine_ls_number_reflns 3263
_refine_ls_number_restraints 0
_refine_ls_restrained_S_all 1.048
_refine_ls_R_factor_all 0.0588
_refine_ls_R_factor_gt 0.0512
_refine_ls_shift/su_max 0.000
_refine_ls_shift/su_mean 0.000
_refine_ls_structure_factor_coef Fsqd
_refine_ls_weighting_details 'calc w=1/[\s^2^(Fo^2^)+(0.0769P)^2^+0.0000P] where P=(Fo^2^+2Fc^2^)/3'
_refine_ls_weighting_scheme calc
_refine_ls_wR_factor_gt 0.1400
_refine_ls_wR_factor_ref 0.1455
_reflns_number_gt 2722
_reflns_number_total 3263
_reflns_threshold_expression >2sigma(I)
_cod_data_source_file cg101002x_si_001.cif
_cod_data_source_block vk03cr8
_cod_original_sg_symbol_H-M P21/c
_cod_database_code 4502085

loop_
_symmetry_equiv_pos_as_xyz
'x, y, z'
'-x, y+1/2, -z+1/2'
'-x, -y, -z'
'x, -y-1/2, z-1/2'

loop_
_atom_site_label
_atom_site_type_symbol
_atom_site_fract_x
_atom_site_fract_y
_atom_site_fract_z
_atom_site_U_iso_or_equiv
_atom_site_adp_type
_atom_site_occupancy
_atom_site_symmetry_multiplicity
_atom_site_calc_flag
_atom_site_refinement_flags
O1 O 0.71313(14) 0.42918(5) 0.73348(10) 0.0275(3) Uani 1 1 d .
O2 O 0.97895(13) 0.38418(5) 0.77395(10) 0.0246(3) Uani 1 1 d .
O3 O 1.03020(13) 0.28332(6) 0.92971(10) 0.0246(3) Uani 1 1 d .
H1O3 H 1.041(3) 0.3270(12) 0.858(2) 0.070(7) Uiso 1 1 d .
N1 N 0.83707(14) 0.51194(6) 0.33583(10) 0.0146(3) Uani 1 1 d .
H1 H 0.903(2) 0.5520(10) 0.2957(15) 0.027(4) Uiso 1 1 d .
H2 H 0.931(3) 0.4927(11) 0.3964(18) 0.046(6) Uiso 1 1 d .
N2 N 1.13912(14) 0.43587(6) 0.39111(10) 0.0157(3) Uani 1 1 d .
H3 H 1.200(2) 0.4677(8) 0.3516(15) 0.018(4) Uiso 1 1 d .
C1 C 0.81373(19) 0.38602(7) 0.78759(13) 0.0200(3) Uani 1 1 d .
C2 C 0.74478(18) 0.33061(7) 0.87726(12) 0.0173(3) Uani 1 1 d .
C3 C 0.85698(18) 0.28330(7) 0.94558(13) 0.0181(3) Uani 1 1 d .
C4 C 0.78960(19) 0.23484(8) 1.03298(13) 0.0225(3) Uani 1 1 d .
H4A H 0.8655 0.2040 1.0812 0.027 Uiso 1 1 calc R
C5 C 0.61349(19) 0.23176(8) 1.04923(13) 0.0224(3) Uani 1 1 d .
H5A H 0.5689 0.1987 1.1087 0.027 Uiso 1 1 calc R
C6 C 0.49998(19) 0.27673(8) 0.97918(13) 0.0210(3) Uani 1 1 d .
H6A H 0.3784 0.2738 0.9892 0.025 Uiso 1 1 calc R
C7 C 0.56744(18) 0.32561(7) 0.89493(13) 0.0194(3) Uani 1 1 d .
H7A H 0.4906 0.3566 0.8479 0.023 Uiso 1 1 calc R
C8 C 0.69082(17) 0.54207(8) 0.40706(13) 0.0202(3) Uani 1 1 d .
H8A H 0.6316 0.5036 0.4528 0.024 Uiso 1 1 calc R
H8B H 0.6057 0.5638 0.3443 0.024 Uiso 1 1 calc R
C9 C 0.79180(17) 0.45822(7) 0.22931(13) 0.0181(3) Uani 1 1 d .
C10 C 0.96445(17) 0.42774(7) 0.18628(13) 0.0185(3) Uani 1 1 d .
H10A H 1.0352 0.4675 0.1553 0.022 Uiso 1 1 calc R
H10B H 0.9390 0.3962 0.1111 0.022 Uiso 1 1 calc R
C11 C 1.07586(17) 0.38601(7) 0.28757(13) 0.0182(3) Uani 1 1 d .
H11A H 1.0001 0.3500 0.3279 0.022 Uiso 1 1 calc R
C12 C 1.24586(17) 0.40265(7) 0.49547(13) 0.0193(3) Uani 1 1 d .
H12A H 1.3465 0.3788 0.4584 0.023 Uiso 1 1 calc R
H12B H 1.1768 0.3664 0.5395 0.023 Uiso 1 1 calc R
C13 C 1.21817(19) 0.34694(9) 0.21929(15) 0.0267(4) Uani 1 1 d .
H13A H 1.2896 0.3202 0.2833 0.040 Uiso 1 1 calc R
H13B H 1.2908 0.3812 0.1755 0.040 Uiso 1 1 calc R
H13C H 1.1656 0.3142 0.1551 0.040 Uiso 1 1 calc R
C14 C 0.6989(2) 0.49682(9) 0.11524(14) 0.0275(4) Uani 1 1 d .
H14A H 0.5895 0.5167 0.1434 0.041 Uiso 1 1 calc R
H14B H 0.6750 0.4633 0.0441 0.041 Uiso 1 1 calc R
H14C H 0.7729 0.5351 0.0854 0.041 Uiso 1 1 calc R
C15 C 0.67625(18) 0.40073(8) 0.28235(17) 0.0290(4) Uani 1 1 d .
H15A H 0.7262 0.3839 0.3659 0.043 Uiso 1 1 calc R
H15B H 0.6679 0.3612 0.2209 0.043 Uiso 1 1 calc R
H15C H 0.5603 0.4201 0.2944 0.043 Uiso 1 1 calc R

loop_
_atom_site_aniso_label
_atom_site_aniso_U_11
_atom_site_aniso_U_22
_atom_site_aniso_U_33
_atom_site_aniso_U_23
_atom_site_aniso_U_13
_atom_site_aniso_U_12
O1 0.0246(6) 0.0242(6) 0.0335(6) 0.0090(5) -0.0003(4) -0.0027(5)
O2 0.0205(6) 0.0230(5) 0.0309(6) 0.0026(4) 0.0070(4) -0.0044(4)
O3 0.0143(5) 0.0270(6) 0.0324(6) 0.0020(5) 0.0010(4) 0.0004(4)
N1 0.0107(6) 0.0173(6) 0.0159(5) 0.0001(4) 0.0010(4) -0.0003(4)
N2 0.0130(6) 0.0171(6) 0.0171(6) -0.0001(5) 0.0003(4) -0.0008(5)
C1 0.0209(7) 0.0184(7) 0.0208(7) -0.0032(5) 0.0022(5) -0.0051(6)
C2 0.0203(7) 0.0155(6) 0.0164(6) -0.0026(5) 0.0025(5) -0.0026(5)
C3 0.0164(7) 0.0191(7) 0.0191(7) -0.0042(5) 0.0024(5) -0.0033(5)
C4 0.0245(8) 0.0212(7) 0.0216(7) 0.0024(6) -0.0006(5) -0.0014(6)
C5 0.0270(8) 0.0210(7) 0.0195(7) 0.0011(6) 0.0039(5) -0.0056(6)
C6 0.0173(7) 0.0230(7) 0.0232(7) -0.0044(6) 0.0059(5) -0.0030(6)
C7 0.0189(7) 0.0178(7) 0.0213(7) -0.0025(5) 0.0003(5) 0.0015(6)
C8 0.0104(6) 0.0302(8) 0.0202(7) -0.0009(6) 0.0017(5) 0.0031(6)
C9 0.0141(6) 0.0175(7) 0.0222(7) -0.0030(5) -0.0032(5) -0.0001(5)
C10 0.0163(7) 0.0198(7) 0.0193(7) -0.0038(5) -0.0004(5) 0.0001(5)
C11 0.0135(7) 0.0192(7) 0.0219(7) -0.0033(5) 0.0002(5) 0.0001(5)
C12 0.0146(7) 0.0238(7) 0.0197(7) 0.0009(6) 0.0023(5) 0.0063(6)
C13 0.0191(7) 0.0324(8) 0.0283(8) -0.0110(7) -0.0028(6) 0.0060(6)
C14 0.0291(8) 0.0286(8) 0.0238(7) -0.0069(6) -0.0096(6) 0.0072(7)
C15 0.0136(7) 0.0221(7) 0.0512(10) -0.0016(7) 0.0017(6) -0.0034(6)

loop_
_atom_type_symbol
_atom_type_description
_atom_type_scat_dispersion_real
_atom_type_scat_dispersion_imag
_atom_type_scat_source
C C 0.0033 0.0016 'International Tables Vol C Tables 4.2.6.8 and 6.1.1.4'
H H 0.0000 0.0000 'International Tables Vol C Tables 4.2.6.8 and 6.1.1.4'
N N 0.0061 0.0033 'International Tables Vol C Tables 4.2.6.8 and 6.1.1.4'
O O 0.0106 0.0060 'International Tables Vol C Tables 4.2.6.8 and 6.1.1.4'

loop_
_geom_angle_atom_site_label_1
_geom_angle_atom_site_label_2
_geom_angle_atom_site_label_3
_geom_angle
_geom_angle_site_symmetry_1
_geom_angle_site_symmetry_3
C1 O2 H1O3 104.7(10) . .
C3 O3 H1O3 100.6(12) . .
C8 N1 C9 117.15(10) . .
C8 N1 H1 108.8(10) . .
C9 N1 H1 107.8(9) . .
C8 N1 H2 111.9(12) . .
C9 N1 H2 110.0(11) . .
H1 N1 H2 99.6(15) . .
C12 N2 C11 114.25(11) . .
C12 N2 H3 109.9(10) . .
C11 N2 H3 105.4(10) . .
O1 C1 O2 124.76(13) . .
O1 C1 C2 119.99(13) . .
O2 C1 C2 115.24(12) . .
C7 C2 C3 118.45(12) . .
C7 C2 C1 120.25(12) . .
C3 C2 C1 121.30(12) . .
O3 C3 C4 118.41(13) . .
O3 C3 C2 121.76(12) . .
C4 C3 C2 119.83(13) . .
C5 C4 C3 120.21(13) . .
C5 C4 H4A 119.9 . .
C3 C4 H4A 119.9 . .
C4 C5 C6 120.66(13) . .
C4 C5 H5A 119.7 . .
C6 C5 H5A 119.7 . .
C7 C6 C5 118.96(13) . .
C7 C6 H6A 120.5 . .
C5 C6 H6A 120.5 . .
C6 C7 C2 121.83(13) . .
C6 C7 H7A 119.1 . .
C2 C7 H7A 119.1 . .
N1 C8 C12 111.24(11) . 3_766
N1 C8 H8A 109.4 . .
C12 C8 H8A 109.4 3_766 .
N1 C8 H8B 109.4 . .
C12 C8 H8B 109.4 3_766 .
H8A C8 H8B 108.0 . .
C15 C9 N1 109.52(11) . .
C15 C9 C14 110.71(12) . .
N1 C9 C14 108.68(11) . .
C15 C9 C10 111.54(12) . .
N1 C9 C10 106.53(10) . .
C14 C9 C10 109.73(12) . .
C9 C10 C11 117.44(11) . .
C9 C10 H10A 107.9 . .
C11 C10 H10A 107.9 . .
C9 C10 H10B 107.9 . .
C11 C10 H10B 107.9 . .
H10A C10 H10B 107.2 . .
N2 C11 C13 114.73(11) . .
N2 C11 C10 108.52(11) . .
C13 C11 C10 109.06(11) . .
N2 C11 H11A 108.1 . .
C13 C11 H11A 108.1 . .
C10 C11 H11A 108.1 . .
N2 C12 C8 110.23(11) . 3_766
N2 C12 H12A 109.6 . .
C8 C12 H12A 109.6 3_766 .
N2 C12 H12B 109.6 . .
C8 C12 H12B 109.6 3_766 .
H12A C12 H12B 108.1 . .
C11 C13 H13A 109.5 . .
C11 C13 H13B 109.5 . .
H13A C13 H13B 109.5 . .
C11 C13 H13C 109.5 . .
H13A C13 H13C 109.5 . .
H13B C13 H13C 109.5 . .
C9 C14 H14A 109.5 . .
C9 C14 H14B 109.5 . .
H14A C14 H14B 109.5 . .
C9 C14 H14C 109.5 . .
H14A C14 H14C 109.5 . .
H14B C14 H14C 109.5 . .
C9 C15 H15A 109.5 . .
C9 C15 H15B 109.5 . .
H15A C15 H15B 109.5 . .
C9 C15 H15C 109.5 . .
H15A C15 H15C 109.5 . .
H15B C15 H15C 109.5 . .

loop_
_geom_bond_atom_site_label_1
_geom_bond_atom_site_label_2
_geom_bond_distance
_geom_bond_site_symmetry_2
O1 C1 1.2403(17) .
O2 C1 1.2898(17) .
O2 H1O3 1.45(2) .
O3 C3 1.3545(17) .
O3 H1O3 1.11(2) .
N1 C8 1.4879(17) .
N1 C9 1.5238(16) .
N1 H1 1.010(18) .
N1 H2 1.001(18) .
N2 C12 1.4658(16) .
N2 C11 1.4888(17) .
N2 H3 0.874(17) .
C1 C2 1.5093(19) .
C2 C7 1.3924(19) .
C2 C3 1.4100(19) .
C3 C4 1.401(2) .
C4 C5 1.379(2) .
C4 H4A 0.9500 .
C5 C6 1.397(2) .
C5 H5A 0.9500 .
C6 C7 1.385(2) .
C6 H6A 0.9500 .
C7 H7A 0.9500 .
C8 C12 1.5143(19) 3_766
C8 H8A 0.9900 .
C8 H8B 0.9900 .
C9 C15 1.522(2) .
C9 C14 1.5333(18) .
C9 C10 1.5357(19) .
C10 C11 1.5390(18) .
C10 H10A 0.9900 .
C10 H10B 0.9900 .
C11 C13 1.522(2) .
C11 H11A 1.0000 .
C12 C8 1.5143(19) 3_766
C12 H12A 0.9900 .
C12 H12B 0.9900 .
C13 H13A 0.9800 .
C13 H13B 0.9800 .
C13 H13C 0.9800 .
C14 H14A 0.9800 .
C14 H14B 0.9800 .
C14 H14C 0.9800 .
C15 H15A 0.9800 .
C15 H15B 0.9800 .
C15 H15C 0.9800 .

loop_
_geom_hbond_atom_site_label_D
_geom_hbond_atom_site_label_H
_geom_hbond_atom_site_label_A
_geom_hbond_distance_DH
_geom_hbond_distance_HA
_geom_hbond_distance_DA
_geom_hbond_angle_DHA
_geom_hbond_site_symmetry_A
O3 H1O3 O2 1.11(2) 1.45(2) 2.5108(14) 156(2) .
N1 H1 O2 1.010(18) 1.691(18) 2.7005(15) 176.8(16) 3_766
N1 H2 N2 1.001(18) 1.94(2) 2.7749(15) 139.5(16) .
N2 H3 O1 0.874(17) 2.251(17) 3.0949(16) 162.2(14) 3_766
